data_1513498
loop_
_publ_author_name
'Tran, Minh Quan'
'Ermolenko, Ludmila'
'Retailleau, Pascal'
'Nguyen, Thanh Binh'
'Al-Mourabit, Ali'

_publ_section_title
;
 Reaction of Quinones and Guanidine Derivatives: Simple Access to
 Bis-2-aminobenzimidazole Moiety of Benzosceptrin and Other Benzazole
 Motifs.
;
_journal_issue 3
_journal_name_full 'Organic letters'
_journal_page_first 920
_journal_page_last 923
_journal_paper_doi 10.1021/ol403672p
_journal_volume 16
_journal_year 2014
_chemical_formula_moiety 'C19 H15 N3 O, C7 H8'
_chemical_formula_sum 'C26 H23 N3 O'
_chemical_formula_weight 393.47
_chemical_name_systematic
; 
 ? 
;
_space_group_IT_number 2
_symmetry_cell_setting triclinic
_symmetry_space_group_name_Hall '-P 1'
_symmetry_space_group_name_H-M 'P -1'
_atom_sites_solution_hydrogens difmap
_atom_sites_solution_primary direct
_atom_sites_solution_secondary difmap
_audit_creation_method SHELXL-97
_cell_angle_alpha 89.375(5)
_cell_angle_beta 84.600(4)
_cell_angle_gamma 76.159(4)
_cell_formula_units_Z 4
_cell_length_a 10.794(2)
_cell_length_b 12.496(3)
_cell_length_c 16.394(3)
_cell_measurement_reflns_used 6531
_cell_measurement_temperature 293(2)
_cell_measurement_theta_max 25.028
_cell_measurement_theta_min 0.407
_cell_volume 2137.4(8)
_computing_cell_refinement 'DENZO (Otwinowski & Minor, 1997); COLLECT (Nonius B.V., 1999)'
_computing_data_collection 'DENZO (Otwinowski & Minor, 1997); COLLECT (Nonius B.V., 1999)'
_computing_data_reduction 'SCALEPACK (Otwinowski & Minor, 1997)'
_computing_molecular_graphics 'PLATON (Spek, 2003)'
_computing_publication_material 'SHELXL97 (Sheldrick, 2008)'
_computing_structure_refinement 'SHELXL97 (Sheldrick, 2008); CRYSTALBUILDER (Welter, 2006)'
_computing_structure_solution 'SHELXS97 (Sheldrick, 2008)'
_diffrn_ambient_temperature 293(2)
_diffrn_detector_area_resol_mean 9
_diffrn_measured_fraction_theta_full 0.987
_diffrn_measured_fraction_theta_max 0.987
_diffrn_measurement_device_type 'Nonius kappa-CCD diffractometer'
_diffrn_measurement_method 'phi and omega scans'
_diffrn_radiation_monochromator graphite
_diffrn_radiation_type MoK\a
_diffrn_radiation_wavelength 0.71070
_diffrn_reflns_av_R_equivalents 0.0360
_diffrn_reflns_av_sigmaI/netI 0.0512
_diffrn_reflns_limit_h_max 12
_diffrn_reflns_limit_h_min -11
_diffrn_reflns_limit_k_max 14
_diffrn_reflns_limit_k_min -14
_diffrn_reflns_limit_l_max 19
_diffrn_reflns_limit_l_min -19
_diffrn_reflns_number 19929
_diffrn_reflns_theta_full 25.04
_diffrn_reflns_theta_max 25.04
_diffrn_reflns_theta_min 2.99
_diffrn_source 'fine-focus sealed tube'
_diffrn_source_type 'Nonius Kappa CCD'
_diffrn_standards_number 0
_exptl_absorpt_coefficient_mu 0.076
_exptl_absorpt_correction_T_max 0.98
_exptl_absorpt_correction_T_min 0.88
_exptl_absorpt_correction_type multi-scan
_exptl_absorpt_process_details 'Scalepack (Otwinowski & Minor, 1997)'
_exptl_crystal_colour colourless
_exptl_crystal_density_diffrn 1.223
_exptl_crystal_density_method 'not measured'
_exptl_crystal_description prism
_exptl_crystal_F_000 832
_exptl_crystal_size_max 0.50
_exptl_crystal_size_mid 0.50
_exptl_crystal_size_min 0.30
_refine_diff_density_max 0.204
_refine_diff_density_min -0.238
_refine_diff_density_rms 0.039
_refine_ls_extinction_method none
_refine_ls_goodness_of_fit_ref 1.031
_refine_ls_hydrogen_treatment mixed
_refine_ls_matrix_type full
_refine_ls_number_parameters 614
_refine_ls_number_reflns 7472
_refine_ls_number_restraints 102
_refine_ls_restrained_S_all 1.033
_refine_ls_R_factor_all 0.0968
_refine_ls_R_factor_gt 0.0629
_refine_ls_shift/su_max 0.000
_refine_ls_shift/su_mean 0.000
_refine_ls_structure_factor_coef Fsqd
_refine_ls_weighting_details 'calc w=1/[\s^2^(Fo^2^)+(0.0986P)^2^+0.5438P] where P=(Fo^2^+2Fc^2^)/3'
_refine_ls_weighting_scheme calc
_refine_ls_wR_factor_gt 0.1625
_refine_ls_wR_factor_ref 0.1880
_reflns_number_gt 5104
_reflns_number_total 7483
_reflns_threshold_expression >2sigma(I)
_cod_data_source_file ol403672p_si_001.cif
_cod_data_source_block b0321
_cod_database_code 1513498

loop_
_symmetry_equiv_pos_as_xyz
'x, y, z'
'-x, -y, -z'

loop_
_atom_site_label
_atom_site_type_symbol
_atom_site_fract_x
_atom_site_fract_y
_atom_site_fract_z
_atom_site_U_iso_or_equiv
_atom_site_adp_type
_atom_site_occupancy
_atom_site_symmetry_multiplicity
_atom_site_calc_flag
_atom_site_refinement_flags
_atom_site_disorder_assembly
_atom_site_disorder_group
O23 O 1.09529(18) -0.34796(13) 0.37026(11) 0.0646(5) Uani 1 1 d . . .
H23 H 1.0467 -0.3892 0.3691 0.097 Uiso 1 1 calc R . .
N7 N 0.89044(19) -0.15770(14) 0.13662(11) 0.0494(5) Uani 1 1 d . . .
N9 N 0.95502(19) -0.00303(14) 0.15799(12) 0.0510(5) Uani 1 1 d . . .
N10 N 0.8380(2) -0.01316(16) 0.04214(13) 0.0591(6) Uani 1 1 d . . .
H10 H 0.831(3) -0.060(2) 0.0093(18) 0.071 Uiso 1 1 d . . .
C1 C 1.0590(2) -0.26152(18) 0.31858(14) 0.0525(6) Uani 1 1 d . . .
C2 C 0.9862(2) -0.26831(17) 0.25504(14) 0.0510(6) Uani 1 1 d . . .
H2 H 0.9579 -0.3314 0.2457 0.061 Uiso 1 1 calc R . .
C3 C 0.9573(2) -0.17654(17) 0.20573(13) 0.0464(5) Uani 1 1 d . . .
C4 C 0.9972(2) -0.08055(17) 0.21838(14) 0.0487(5) Uani 1 1 d . . .
C5 C 1.0705(2) -0.07553(18) 0.28285(15) 0.0559(6) Uani 1 1 d . . .
H5 H 1.0982 -0.0122 0.2925 0.067 Uiso 1 1 calc R . .
C6 C 1.1013(2) -0.16592(19) 0.33205(15) 0.0575(6) Uani 1 1 d . . .
H6 H 1.1510 -0.1637 0.3751 0.069 Uiso 1 1 calc R . .
C7 C 1.0612(2) -0.76238(18) 0.18086(14) 0.0524(6) Uani 1 1 d . . .
C8 C 0.8931(2) -0.05209(17) 0.11110(14) 0.0484(5) Uani 1 1 d . . .
C9 C 0.9822(2) -0.76669(18) 0.25148(14) 0.0531(6) Uani 1 1 d . . .
H9 H 0.9487 -0.8277 0.2634 0.064 Uiso 1 1 calc R . .
C10 C 0.9552(2) -0.67616(17) 0.30362(14) 0.0488(5) Uani 1 1 d . . .
C11 C 0.8250(2) -0.23196(17) 0.10360(14) 0.0507(6) Uani 1 1 d . . .
C12 C 0.8074(2) 0.09622(17) 0.01422(15) 0.0512(6) Uani 1 1 d . . .
C17 C 0.6949(3) -0.2029(2) 0.1007(2) 0.0730(8) Uani 1 1 d . . .
H17 H 0.6479 -0.1331 0.1182 0.088 Uiso 1 1 calc R . .
C16 C 0.6342(3) -0.2785(3) 0.0716(2) 0.0865(9) Uani 1 1 d . . .
H16 H 0.5462 -0.2585 0.0679 0.104 Uiso 1 1 calc R . .
C15 C 0.7019(4) -0.3818(3) 0.04827(19) 0.0790(9) Uani 1 1 d . . .
H15 H 0.6599 -0.4326 0.0301 0.095 Uiso 1 1 calc R . .
C14 C 0.8315(3) -0.4108(2) 0.05166(19) 0.0779(8) Uani 1 1 d . . .
H14 H 0.8779 -0.4813 0.0358 0.093 Uiso 1 1 calc R . .
C13 C 0.8933(3) -0.3356(2) 0.07854(17) 0.0630(7) Uani 1 1 d . . .
H13 H 0.9819 -0.3549 0.0798 0.076 Uiso 1 1 calc R . .
C22 C 0.8140(3) 0.18588(19) 0.06056(18) 0.0647(7) Uani 1 1 d . . .
H22 H 0.8403 0.1760 0.1131 0.078 Uiso 1 1 calc R . .
C21 C 0.7815(3) 0.2906(2) 0.0284(2) 0.0795(9) Uani 1 1 d . . .
H21 H 0.7857 0.3508 0.0599 0.095 Uiso 1 1 calc R . .
C20 C 0.7431(3) 0.3071(2) -0.0494(2) 0.0832(9) Uani 1 1 d . . .
H20 H 0.7233 0.3777 -0.0709 0.100 Uiso 1 1 calc R . .
C19 C 0.7346(3) 0.2186(2) -0.09457(18) 0.0768(8) Uani 1 1 d . . .
H19 H 0.7073 0.2289 -0.1469 0.092 Uiso 1 1 calc . . .
C18 C 0.7663(3) 0.1134(2) -0.06303(16) 0.0637(7) Uani 1 1 d . . .
H18 H 0.7599 0.0537 -0.0943 0.076 Uiso 1 1 calc R . .
C23 C 1.0018(2) -0.58244(17) 0.28712(14) 0.0496(5) Uani 1 1 d . . .
C24 C 1.0795(2) -0.57968(19) 0.21560(16) 0.0582(6) Uani 1 1 d . . .
H24 H 1.1112 -0.5180 0.2029 0.070 Uiso 1 1 calc R . .
C25 C 1.1093(2) -0.66954(19) 0.16349(16) 0.0582(6) Uani 1 1 d . . .
H25 H 1.1626 -0.6685 0.1157 0.070 Uiso 1 1 calc R . .
C26 C 0.8891(2) -0.55144(17) 0.40368(15) 0.0526(6) Uani 1 1 d . . .
C27 C 0.8086(3) -0.72639(19) 0.41743(14) 0.0574(6) Uani 1 1 d . . .
C28 C 0.6779(3) -0.6931(3) 0.4297(2) 0.0851(9) Uani 1 1 d . . .
H28 H 0.6351 -0.6226 0.4155 0.102 Uiso 1 1 calc R . .
C29 C 0.6098(4) -0.7679(4) 0.4641(2) 0.1065(12) Uani 1 1 d . . .
H29 H 0.5210 -0.7467 0.4741 0.128 Uiso 1 1 calc R . .
C30 C 0.6747(5) -0.8725(4) 0.4830(2) 0.1020(13) Uani 1 1 d . . .
H30 H 0.6293 -0.9224 0.5048 0.122 Uiso 1 1 calc R . .
C31 C 0.8026(5) -0.9031(3) 0.4703(2) 0.0900(11) Uani 1 1 d . . .
H31 H 0.8453 -0.9740 0.4836 0.108 Uiso 1 1 calc R . .
C32 C 0.8717(3) -0.8308(2) 0.43781(17) 0.0715(8) Uani 1 1 d . . .
H32 H 0.9607 -0.8525 0.4297 0.086 Uiso 1 1 calc R . .
C33 C 0.7982(2) -0.39960(18) 0.50491(16) 0.0560(6) Uani 1 1 d . . .
C34 C 0.8040(3) -0.3118(2) 0.45335(18) 0.0687(7) Uani 1 1 d . . .
H34 H 0.8278 -0.3243 0.3976 0.082 Uiso 1 1 calc R . .
C35 C 0.7745(3) -0.2060(2) 0.4849(2) 0.0824(9) Uani 1 1 d . . .
H35 H 0.7789 -0.1475 0.4501 0.099 Uiso 1 1 calc R . .
C36 C 0.7387(3) -0.1858(2) 0.5668(2) 0.0901(10) Uani 1 1 d . . .
H36 H 0.7203 -0.1143 0.5879 0.108 Uiso 1 1 calc R . .
C37 C 0.7306(4) -0.2719(3) 0.6167(2) 0.0916(10) Uani 1 1 d . . .
H37 H 0.7055 -0.2588 0.6722 0.110 Uiso 1 1 calc R . .
C38 C 0.7589(3) -0.3783(2) 0.58638(17) 0.0733(8) Uani 1 1 d . . .
H38 H 0.7514 -0.4359 0.6214 0.088 Uiso 1 1 calc R . .
O23B O 1.09686(18) -0.84836(13) 0.12582(11) 0.0637(5) Uani 1 1 d . . .
H23B H 1.0529 -0.8928 0.1366 0.096 Uiso 1 1 calc R . .
N7B N 0.8822(2) -0.65503(14) 0.37898(12) 0.0535(5) Uani 1 1 d . . .
N9B N 0.9594(2) -0.50566(14) 0.35130(12) 0.0538(5) Uani 1 1 d . . .
N10B N 0.8271(2) -0.50970(16) 0.47707(13) 0.0635(6) Uani 1 1 d . . .
H10B H 0.813(3) -0.559(2) 0.5078(18) 0.076 Uiso 1 1 d . . .
C45 C 0.4948(6) -0.5188(5) 0.2239(4) 0.119(3) Uani 0.651(8) 1 d PD A 1
C40 C 0.6228(5) -0.5202(8) 0.2315(8) 0.116(3) Uani 0.651(8) 1 d PD A 1
H40 H 0.6879 -0.5749 0.2053 0.140 Uiso 0.651(8) 1 calc PR A 1
C41 C 0.6520(6) -0.4406(8) 0.2776(6) 0.136(3) Uani 0.651(8) 1 d PD A 1
H41 H 0.7371 -0.4386 0.2805 0.163 Uiso 0.651(8) 1 calc PR A 1
C42 C 0.5567(9) -0.3646(8) 0.3190(7) 0.179(5) Uani 0.651(8) 1 d PD A 1
H42 H 0.5765 -0.3116 0.3515 0.214 Uiso 0.651(8) 1 calc PR A 1
C43 C 0.4351(7) -0.3655(7) 0.3135(7) 0.173(4) Uani 0.651(8) 1 d PD A 1
H43 H 0.3705 -0.3147 0.3438 0.207 Uiso 0.651(8) 1 calc PR A 1
C44 C 0.4040(5) -0.4393(7) 0.2647(6) 0.107(3) Uani 0.651(8) 1 d PD A 1
H44 H 0.3181 -0.4353 0.2590 0.129 Uiso 0.651(8) 1 calc PR A 1
C39 C 0.4600(11) -0.5980(13) 0.1684(12) 0.261(9) Uani 0.651(8) 1 d PD A 1
H39A H 0.5364 -0.6482 0.1449 0.391 Uiso 0.651(8) 1 calc PR A 1
H39B H 0.4145 -0.5584 0.1255 0.391 Uiso 0.651(8) 1 calc PR A 1
H39C H 0.4064 -0.6385 0.1990 0.391 Uiso 0.651(8) 1 calc PR A 1
C45B C 0.5808(14) -0.4465(12) 0.2634(10) 0.150(5) Uani 0.349(8) 1 d PDU A 2
C40B C 0.6332(10) -0.5493(16) 0.226(2) 0.156(6) Uani 0.349(8) 1 d PDU A 2
H40B H 0.7213 -0.5784 0.2219 0.187 Uiso 0.349(8) 1 calc PR A 2
C41B C 0.5539(12) -0.6069(10) 0.1962(12) 0.159(5) Uani 0.349(8) 1 d PDU A 2
H41B H 0.5873 -0.6774 0.1743 0.191 Uiso 0.349(8) 1 calc PR A 2
C42B C 0.4264(12) -0.5608(13) 0.1986(13) 0.143(5) Uani 0.349(8) 1 d PDU A 2
H42B H 0.3738 -0.5957 0.1725 0.172 Uiso 0.349(8) 1 calc PR A 2
C43B C 0.3765(10) -0.4660(14) 0.2382(14) 0.135(5) Uani 0.349(8) 1 d PDU A 2
H43B H 0.2884 -0.4367 0.2418 0.162 Uiso 0.349(8) 1 calc PR A 2
C44B C 0.4519(14) -0.4115(12) 0.2734(13) 0.155(6) Uani 0.349(8) 1 d PDU A 2
H44B H 0.4144 -0.3487 0.3050 0.186 Uiso 0.349(8) 1 calc PR A 2
C39B C 0.664(2) -0.377(2) 0.290(2) 0.268(13) Uani 0.349(8) 1 d PDU A 2
H39D H 0.7524 -0.4142 0.2770 0.401 Uiso 0.349(8) 1 calc PR A 2
H39E H 0.6476 -0.3639 0.3480 0.401 Uiso 0.349(8) 1 calc PR A 2
H39F H 0.6462 -0.3079 0.2619 0.401 Uiso 0.349(8) 1 calc PR A 2
C1' C 0.4812(4) 0.0677(3) 0.1877(2) 0.0951(10) Uani 1 1 d D . .
C2' C 0.5960(4) 0.0683(3) 0.2199(3) 0.1048(12) Uani 1 1 d D . .
H2' H 0.6493 0.1106 0.1956 0.126 Uiso 1 1 calc R . .
C3' C 0.6303(4) 0.0066(5) 0.2873(3) 0.1239(15) Uani 1 1 d D . .
H3' H 0.7080 0.0051 0.3080 0.149 Uiso 1 1 calc R . .
C4' C 0.5506(5) -0.0524(5) 0.3236(3) 0.1384(18) Uani 1 1 d D . .
H4' H 0.5732 -0.0938 0.3697 0.166 Uiso 1 1 calc R . .
C5' C 0.4402(5) -0.0511(4) 0.2936(3) 0.1239(15) Uani 1 1 d D . .
H5' H 0.3863 -0.0921 0.3189 0.149 Uiso 1 1 calc R . .
C6' C 0.4048(4) 0.0085(3) 0.2270(2) 0.1007(11) Uani 1 1 d D . .
H6' H 0.3264 0.0088 0.2077 0.121 Uiso 1 1 calc R . .
C7' C 0.4466(5) 0.1264(4) 0.1106(3) 0.1526(19) Uani 1 1 d D . .
H7'A H 0.4647 0.0745 0.0658 0.229 Uiso 1 1 calc R . .
H7'B H 0.4958 0.1807 0.1004 0.229 Uiso 1 1 calc R . .
H7'C H 0.3569 0.1621 0.1159 0.229 Uiso 1 1 calc R . .

loop_
_atom_site_aniso_label
_atom_site_aniso_U_11
_atom_site_aniso_U_22
_atom_site_aniso_U_33
_atom_site_aniso_U_23
_atom_site_aniso_U_13
_atom_site_aniso_U_12
O23 0.0869(13) 0.0505(10) 0.0661(11) 0.0139(8) -0.0269(9) -0.0285(8)
N7 0.0659(12) 0.0336(9) 0.0544(11) -0.0014(8) -0.0131(9) -0.0203(8)
N9 0.0676(13) 0.0360(9) 0.0542(11) -0.0008(8) -0.0079(9) -0.0209(8)
N10 0.0891(16) 0.0374(10) 0.0559(13) 0.0002(9) -0.0181(11) -0.0208(10)
C1 0.0663(15) 0.0418(12) 0.0526(13) 0.0040(10) -0.0095(11) -0.0180(10)
C2 0.0653(15) 0.0370(11) 0.0551(13) 0.0000(10) -0.0075(11) -0.0203(10)
C3 0.0564(13) 0.0389(11) 0.0471(12) -0.0037(9) -0.0044(10) -0.0180(9)
C4 0.0615(14) 0.0372(11) 0.0498(13) -0.0013(10) -0.0018(11) -0.0178(10)
C5 0.0720(16) 0.0429(12) 0.0604(15) -0.0016(11) -0.0124(12) -0.0260(11)
C6 0.0699(16) 0.0545(14) 0.0558(14) 0.0005(11) -0.0173(12) -0.0255(12)
C7 0.0637(15) 0.0422(12) 0.0539(14) -0.0046(10) -0.0060(11) -0.0173(10)
C8 0.0606(14) 0.0350(11) 0.0507(13) -0.0016(10) -0.0042(11) -0.0140(9)
C9 0.0700(15) 0.0397(12) 0.0553(14) -0.0010(10) -0.0049(11) -0.0246(10)
C10 0.0608(14) 0.0374(11) 0.0512(13) 0.0009(10) -0.0057(11) -0.0175(10)
C11 0.0669(16) 0.0402(12) 0.0511(13) 0.0008(10) -0.0114(11) -0.0224(10)
C12 0.0572(14) 0.0404(12) 0.0568(14) 0.0025(10) -0.0035(11) -0.0139(10)
C17 0.0678(18) 0.0568(15) 0.098(2) -0.0072(14) -0.0203(15) -0.0176(13)
C16 0.076(2) 0.086(2) 0.111(3) 0.0023(19) -0.0268(18) -0.0383(17)
C15 0.108(3) 0.0663(18) 0.081(2) -0.0019(15) -0.0219(17) -0.0507(17)
C14 0.104(3) 0.0535(15) 0.085(2) -0.0173(14) -0.0054(17) -0.0352(15)
C13 0.0728(17) 0.0482(13) 0.0707(17) -0.0093(12) -0.0029(13) -0.0212(12)
C22 0.0816(18) 0.0421(13) 0.0721(17) 0.0014(12) -0.0136(14) -0.0158(12)
C21 0.098(2) 0.0421(14) 0.098(2) 0.0005(14) -0.0113(18) -0.0171(13)
C20 0.101(2) 0.0491(16) 0.093(2) 0.0171(16) -0.0046(18) -0.0091(14)
C19 0.087(2) 0.0672(18) 0.0673(18) 0.0136(15) -0.0076(15) -0.0009(14)
C18 0.0745(17) 0.0518(14) 0.0610(16) -0.0021(12) -0.0099(13) -0.0061(12)
C23 0.0609(14) 0.0366(11) 0.0546(14) 0.0014(10) -0.0087(11) -0.0166(10)
C24 0.0724(16) 0.0407(12) 0.0665(16) 0.0010(11) -0.0011(12) -0.0254(11)
C25 0.0690(16) 0.0482(13) 0.0605(15) -0.0009(11) 0.0024(12) -0.0236(11)
C26 0.0700(15) 0.0361(11) 0.0531(14) 0.0009(10) -0.0089(11) -0.0141(10)
C27 0.0827(19) 0.0485(13) 0.0488(13) -0.0020(11) -0.0012(12) -0.0329(12)
C28 0.085(2) 0.082(2) 0.091(2) 0.0049(17) 0.0057(17) -0.0303(17)
C29 0.101(3) 0.126(3) 0.108(3) -0.008(2) 0.015(2) -0.066(2)
C30 0.159(4) 0.102(3) 0.072(2) 0.0022(19) 0.003(2) -0.089(3)
C31 0.147(4) 0.0679(19) 0.074(2) 0.0122(15) -0.015(2) -0.061(2)
C32 0.106(2) 0.0533(15) 0.0642(16) 0.0052(13) -0.0098(15) -0.0357(14)
C33 0.0667(16) 0.0404(12) 0.0603(15) -0.0047(11) -0.0099(12) -0.0101(10)
C34 0.090(2) 0.0451(14) 0.0695(17) -0.0025(12) -0.0020(14) -0.0149(12)
C35 0.102(2) 0.0443(15) 0.099(2) -0.0057(15) -0.0052(18) -0.0153(14)
C36 0.112(3) 0.0498(16) 0.102(3) -0.0177(17) -0.021(2) -0.0027(15)
C37 0.119(3) 0.071(2) 0.0710(19) -0.0228(16) -0.0129(18) 0.0053(18)
C38 0.096(2) 0.0566(15) 0.0583(16) -0.0022(13) -0.0059(14) -0.0016(14)
O23B 0.0810(12) 0.0487(9) 0.0650(11) -0.0131(8) 0.0091(9) -0.0282(8)
N7B 0.0749(13) 0.0377(10) 0.0522(11) -0.0017(8) 0.0008(10) -0.0242(9)
N9B 0.0728(13) 0.0353(9) 0.0567(11) -0.0011(9) -0.0066(10) -0.0194(9)
N10B 0.0989(17) 0.0390(11) 0.0531(13) -0.0009(9) 0.0021(11) -0.0210(10)
C45 0.128(7) 0.096(5) 0.130(6) 0.003(4) 0.005(5) -0.029(4)
C40 0.081(5) 0.127(7) 0.124(8) 0.025(6) 0.008(5) 0.002(4)
C41 0.102(6) 0.173(9) 0.147(8) 0.025(7) -0.064(6) -0.044(6)
C42 0.144(9) 0.154(8) 0.240(13) -0.042(8) -0.070(9) -0.016(7)
C43 0.121(7) 0.146(8) 0.226(13) -0.044(7) -0.017(7) 0.018(6)
C44 0.090(5) 0.109(7) 0.124(8) -0.016(5) -0.008(5) -0.028(5)
C39 0.31(2) 0.240(16) 0.26(2) -0.101(13) -0.060(16) -0.099(15)
C45B 0.215(12) 0.158(11) 0.118(10) 0.025(8) -0.080(11) -0.102(11)
C40B 0.170(11) 0.166(12) 0.149(13) 0.038(10) -0.079(11) -0.051(9)
C41B 0.167(10) 0.130(10) 0.186(13) -0.023(9) -0.031(11) -0.041(8)
C42B 0.151(9) 0.127(10) 0.172(13) -0.032(8) -0.011(10) -0.071(8)
C43B 0.162(10) 0.127(9) 0.129(13) -0.024(8) 0.015(10) -0.072(8)
C44B 0.218(12) 0.141(11) 0.132(11) -0.024(9) -0.004(13) -0.098(11)
C39B 0.29(2) 0.32(2) 0.26(3) -0.04(2) -0.08(2) -0.19(2)
C1' 0.092(3) 0.089(2) 0.097(3) -0.013(2) -0.003(2) -0.0088(19)
C2' 0.086(3) 0.110(3) 0.120(3) -0.029(3) -0.001(2) -0.029(2)
C3' 0.091(3) 0.179(5) 0.099(3) -0.038(3) -0.015(2) -0.021(3)
C4' 0.121(4) 0.193(5) 0.099(3) 0.014(3) -0.016(3) -0.032(4)
C5' 0.122(4) 0.160(4) 0.102(3) 0.007(3) -0.015(3) -0.057(3)
C6' 0.090(2) 0.129(3) 0.090(3) -0.020(2) -0.001(2) -0.041(2)
C7' 0.140(4) 0.151(4) 0.154(5) 0.035(4) -0.020(3) -0.007(3)

loop_
_atom_type_symbol
_atom_type_description
_atom_type_scat_dispersion_real
_atom_type_scat_dispersion_imag
_atom_type_scat_source
C C 0.0033 0.0016 'International Tables Vol C Tables 4.2.6.8 and 6.1.1.4'
H H 0.0000 0.0000 'International Tables Vol C Tables 4.2.6.8 and 6.1.1.4'
N N 0.0061 0.0033 'International Tables Vol C Tables 4.2.6.8 and 6.1.1.4'
O O 0.0106 0.0060 'International Tables Vol C Tables 4.2.6.8 and 6.1.1.4'

loop_
_geom_angle_atom_site_label_1
_geom_angle_atom_site_label_2
_geom_angle_atom_site_label_3
_geom_angle
C1 O23 H23 109.5
C8 N7 C3 106.47(17)
C8 N7 C11 128.13(19)
C3 N7 C11 125.26(17)
C8 N9 C4 104.99(17)
C8 N10 C12 128.3(2)
C8 N10 H10 116(2)
C12 N10 H10 115(2)
O23 C1 C2 121.7(2)
O23 C1 C6 117.2(2)
C2 C1 C6 121.1(2)
C1 C2 C3 116.7(2)
C1 C2 H2 121.6
C3 C2 H2 121.6
C2 C3 N7 131.20(19)
C2 C3 C4 123.2(2)
N7 C3 C4 105.63(18)
C5 C4 C3 119.1(2)
C5 C4 N9 130.8(2)
C3 C4 N9 110.0(2)
C6 C5 C4 118.7(2)
C6 C5 H5 120.7
C4 C5 H5 120.7
C5 C6 C1 121.2(2)
C5 C6 H6 119.4
C1 C6 H6 119.4
O23B C7 C9 121.9(2)
O23B C7 C25 117.4(2)
C9 C7 C25 120.7(2)
N9 C8 N10 128.00(19)
N9 C8 N7 112.9(2)
N10 C8 N7 119.1(2)
C7 C9 C10 116.9(2)
C7 C9 H9 121.5
C10 C9 H9 121.5
C9 C10 N7B 131.4(2)
C9 C10 C23 123.2(2)
N7B C10 C23 105.41(19)
C17 C11 C13 119.9(2)
C17 C11 N7 120.8(2)
C13 C11 N7 119.2(2)
C18 C12 C22 119.0(2)
C18 C12 N10 117.5(2)
C22 C12 N10 123.5(2)
C11 C17 C16 119.2(3)
C11 C17 H17 120.4
C16 C17 H17 120.4
C15 C16 C17 120.7(3)
C15 C16 H16 119.7
C17 C16 H16 119.7
C16 C15 C14 119.9(3)
C16 C15 H15 120.0
C14 C15 H15 120.0
C15 C14 C13 119.9(3)
C15 C14 H14 120.0
C13 C14 H14 120.0
C11 C13 C14 120.3(3)
C11 C13 H13 119.8
C14 C13 H13 119.8
C12 C22 C21 119.6(3)
C12 C22 H22 120.2
C21 C22 H22 120.2
C20 C21 C22 121.2(3)
C20 C21 H21 119.4
C22 C21 H21 119.4
C19 C20 C21 119.1(3)
C19 C20 H20 120.5
C21 C20 H20 120.5
C20 C19 C18 120.4(3)
C20 C19 H19 119.8
C18 C19 H19 119.8
C12 C18 C19 120.8(3)
C12 C18 H18 119.6
C19 C18 H18 119.6
C24 C23 C10 118.7(2)
C24 C23 N9B 131.2(2)
C10 C23 N9B 110.0(2)
C25 C24 C23 119.0(2)
C25 C24 H24 120.5
C23 C24 H24 120.5
C24 C25 C7 121.4(2)
C24 C25 H25 119.3
C7 C25 H25 119.3
N9B C26 N10B 127.8(2)
N9B C26 N7B 113.0(2)
N10B C26 N7B 119.1(2)
C28 C27 C32 120.8(3)
C28 C27 N7B 120.7(2)
C32 C27 N7B 118.5(3)
C27 C28 C29 118.5(3)
C27 C28 H28 120.8
C29 C28 H28 120.8
C30 C29 C28 119.8(4)
C30 C29 H29 120.1
C28 C29 H29 120.1
C31 C30 C29 120.5(3)
C31 C30 H30 119.7
C29 C30 H30 119.7
C30 C31 C32 120.8(3)
C30 C31 H31 119.6
C32 C31 H31 119.6
C27 C32 C31 119.6(3)
C27 C32 H32 120.2
C31 C32 H32 120.2
C38 C33 C34 118.7(2)
C38 C33 N10B 118.2(2)
C34 C33 N10B 123.0(2)
C35 C34 C33 119.8(3)
C35 C34 H34 120.1
C33 C34 H34 120.1
C36 C35 C34 121.0(3)
C36 C35 H35 119.5
C34 C35 H35 119.5
C37 C36 C35 118.9(3)
C37 C36 H36 120.6
C35 C36 H36 120.6
C36 C37 C38 121.1(3)
C36 C37 H37 119.4
C38 C37 H37 119.4
C33 C38 C37 120.4(3)
C33 C38 H38 119.8
C37 C38 H38 119.8
C7 O23B H23B 109.5
C26 N7B C10 106.35(18)
C26 N7B C27 128.8(2)
C10 N7B C27 124.71(18)
C26 N9B C23 105.20(18)
C26 N10B C33 127.7(2)
C26 N10B H10B 112(2)
C33 N10B H10B 121(2)
C44 C45 C40 117.9(4)
C44 C45 C39 121.1(4)
C40 C45 C39 120.9(5)
C41 C40 C45 119.6(4)
C41 C40 H40 120.2
C45 C40 H40 120.2
C42 C41 C40 119.8(4)
C42 C41 H41 120.1
C40 C41 H41 120.1
C43 C42 C41 120.3(5)
C43 C42 H42 119.9
C41 C42 H42 119.9
C42 C43 C44 120.9(5)
C42 C43 H43 119.6
C44 C43 H43 119.6
C43 C44 C45 121.4(4)
C43 C44 H44 119.3
C45 C44 H44 119.3
C45 C39 H39A 109.5
C45 C39 H39B 109.5
H39A C39 H39B 109.5
C45 C39 H39C 109.5
H39A C39 H39C 109.5
H39B C39 H39C 109.5
C44B C45B C40B 117.8(4)
C44B C45B C39B 121.1(5)
C40B C45B C39B 121.1(5)
C41B C40B C45B 119.5(4)
C41B C40B H40B 120.2
C45B C40B H40B 120.2
C42B C41B C40B 119.7(5)
C42B C41B H41B 120.2
C40B C41B H41B 120.2
C43B C42B C41B 120.1(5)
C43B C42B H42B 119.9
C41B C42B H42B 119.9
C42B C43B C44B 120.9(5)
C42B C43B H43B 119.6
C44B C43B H43B 119.6
C43B C44B C45B 121.1(5)
C43B C44B H44B 119.5
C45B C44B H44B 119.5
C45B C39B H39D 109.5
C45B C39B H39E 109.5
H39D C39B H39E 109.5
C45B C39B H39F 109.5
H39D C39B H39F 109.5
H39E C39B H39F 109.5
C6' C1' C2' 117.8(4)
C6' C1' C7' 121.1(4)
C2' C1' C7' 121.0(4)
C3' C2' C1' 119.9(4)
C3' C2' H2' 120.1
C1' C2' H2' 120.1
C4' C3' C2' 119.7(4)
C4' C3' H3' 120.2
C2' C3' H3' 120.2
C5' C4' C3' 120.2(4)
C5' C4' H4' 119.9
C3' C4' H4' 119.9
C4' C5' C6' 121.2(4)
C4' C5' H5' 119.4
C6' C5' H5' 119.4
C5' C6' C1' 121.2(4)
C5' C6' H6' 119.4
C1' C6' H6' 119.4
C1' C7' H7'A 109.5
C1' C7' H7'B 109.5
H7'A C7' H7'B 109.5
C1' C7' H7'C 109.5
H7'A C7' H7'C 109.5
H7'B C7' H7'C 109.5

loop_
_geom_bond_atom_site_label_1
_geom_bond_atom_site_label_2
_geom_bond_distance
O23 C1 1.370(3)
O23 H23 0.8200
N7 C8 1.386(3)
N7 C3 1.388(3)
N7 C11 1.431(3)
N9 C8 1.310(3)
N9 C4 1.407(3)
N10 C8 1.358(3)
N10 C12 1.409(3)
N10 H10 0.83(3)
C1 C2 1.378(3)
C1 C6 1.403(3)
C2 C3 1.386(3)
C2 H2 0.9300
C3 C4 1.392(3)
C4 C5 1.389(3)
C5 C6 1.374(3)
C5 H5 0.9300
C6 H6 0.9300
C7 O23B 1.369(3)
C7 C9 1.380(3)
C7 C25 1.396(3)
C9 C10 1.383(3)
C9 H9 0.9300
C10 N7B 1.393(3)
C10 C23 1.396(3)
C11 C17 1.369(4)
C11 C13 1.373(3)
C12 C18 1.379(4)
C12 C22 1.380(3)
C17 C16 1.385(4)
C17 H17 0.9300
C16 C15 1.362(4)
C16 H16 0.9300
C15 C14 1.365(5)
C15 H15 0.9300
C14 C13 1.374(4)
C14 H14 0.9300
C13 H13 0.9300
C22 C21 1.383(4)
C22 H22 0.9300
C21 C20 1.376(5)
C21 H21 0.9300
C20 C19 1.364(4)
C20 H20 0.9300
C19 C18 1.383(4)
C19 H19 0.9300
C18 H18 0.9300
C23 C24 1.381(3)
C23 N9B 1.399(3)
C24 C25 1.375(3)
C24 H24 0.9300
C25 H25 0.9300
C26 N9B 1.310(3)
C26 N10B 1.365(3)
C26 N7B 1.381(3)
C27 C28 1.368(4)
C27 C32 1.374(4)
C27 N7B 1.434(3)
C28 C29 1.404(5)
C28 H28 0.9300
C29 C30 1.374(6)
C29 H29 0.9300
C30 C31 1.339(6)
C30 H30 0.9300
C31 C32 1.376(4)
C31 H31 0.9300
C32 H32 0.9300
C33 C38 1.372(4)
C33 C34 1.387(3)
C33 N10B 1.407(3)
C34 C35 1.378(4)
C34 H34 0.9300
C35 C36 1.370(5)
C35 H35 0.9300
C36 C37 1.359(5)
C36 H36 0.9300
C37 C38 1.378(4)
C37 H37 0.9300
C38 H38 0.9300
O23B H23B 0.8200
N10B H10B 0.82(3)
C45 C44 1.349(5)
C45 C40 1.395(5)
C45 C39 1.487(6)
C40 C41 1.368(6)
C40 H40 0.9300
C41 C42 1.356(6)
C41 H41 0.9300
C42 C43 1.326(6)
C42 H42 0.9300
C43 C44 1.349(5)
C43 H43 0.9300
C44 H44 0.9300
C39 H39A 0.9600
C39 H39B 0.9600
C39 H39C 0.9600
C45B C44B 1.350(5)
C45B C40B 1.394(5)
C45B C39B 1.486(6)
C40B C41B 1.369(6)
C40B H40B 0.9300
C41B C42B 1.356(6)
C41B H41B 0.9300
C42B C43B 1.327(6)
C42B H42B 0.9300
C43B C44B 1.349(5)
C43B H43B 0.9300
C44B H44B 0.9300
C39B H39D 0.9600
C39B H39E 0.9600
C39B H39F 0.9600
C1' C6' 1.351(5)
C1' C2' 1.394(5)
C1' C7' 1.487(5)
C2' C3' 1.370(6)
C2' H2' 0.9300
C3' C4' 1.355(6)
C3' H3' 0.9300
C4' C5' 1.328(6)
C4' H4' 0.9300
C5' C6' 1.348(5)
C5' H5' 0.9300
C6' H6' 0.9300
C7' H7'A 0.9600
C7' H7'B 0.9600
C7' H7'C 0.9600

loop_
_geom_torsion_atom_site_label_1
_geom_torsion_atom_site_label_2
_geom_torsion_atom_site_label_3
_geom_torsion_atom_site_label_4
_geom_torsion
O23 C1 C2 C3 -178.8(2)
C6 C1 C2 C3 0.0(4)
C1 C2 C3 N7 177.9(2)
C1 C2 C3 C4 -0.6(3)
C8 N7 C3 C2 -178.7(2)
C11 N7 C3 C2 5.3(4)
C8 N7 C3 C4 0.0(2)
C11 N7 C3 C4 -176.0(2)
C2 C3 C4 C5 0.6(4)
N7 C3 C4 C5 -178.3(2)
C2 C3 C4 N9 179.1(2)
N7 C3 C4 N9 0.2(3)
C8 N9 C4 C5 177.9(3)
C8 N9 C4 C3 -0.4(3)
C3 C4 C5 C6 0.0(4)
N9 C4 C5 C6 -178.1(2)
C4 C5 C6 C1 -0.6(4)
O23 C1 C6 C5 179.5(2)
C2 C1 C6 C5 0.6(4)
C4 N9 C8 N10 -177.4(2)
C4 N9 C8 N7 0.4(3)
C12 N10 C8 N9 -16.1(4)
C12 N10 C8 N7 166.3(2)
C3 N7 C8 N9 -0.2(3)
C11 N7 C8 N9 175.6(2)
C3 N7 C8 N10 177.7(2)
C11 N7 C8 N10 -6.4(4)
O23B C7 C9 C10 178.4(2)
C25 C7 C9 C10 -0.8(4)
C7 C9 C10 N7B -178.8(2)
C7 C9 C10 C23 1.1(4)
C8 N7 C11 C17 -58.5(3)
C3 N7 C11 C17 116.6(3)
C8 N7 C11 C13 124.9(3)
C3 N7 C11 C13 -60.0(3)
C8 N10 C12 C18 172.0(3)
C8 N10 C12 C22 -9.3(4)
C13 C11 C17 C16 -0.7(4)
N7 C11 C17 C16 -177.3(3)
C11 C17 C16 C15 1.9(5)
C17 C16 C15 C14 -1.6(5)
C16 C15 C14 C13 0.0(5)
C17 C11 C13 C14 -0.9(4)
N7 C11 C13 C14 175.7(2)
C15 C14 C13 C11 1.3(4)
C18 C12 C22 C21 -1.0(4)
N10 C12 C22 C21 -179.6(3)
C12 C22 C21 C20 -0.4(5)
C22 C21 C20 C19 1.4(5)
C21 C20 C19 C18 -1.1(5)
C22 C12 C18 C19 1.3(4)
N10 C12 C18 C19 -180.0(3)
C20 C19 C18 C12 -0.2(5)
C9 C10 C23 C24 -0.5(4)
N7B C10 C23 C24 179.5(2)
C9 C10 C23 N9B -179.4(2)
N7B C10 C23 N9B 0.5(3)
C10 C23 C24 C25 -0.6(4)
N9B C23 C24 C25 178.1(2)
C23 C24 C25 C7 0.9(4)
O23B C7 C25 C24 -179.4(2)
C9 C7 C25 C24 -0.2(4)
C32 C27 C28 C29 0.5(5)
N7B C27 C28 C29 177.1(3)
C27 C28 C29 C30 -1.4(5)
C28 C29 C30 C31 1.3(6)
C29 C30 C31 C32 -0.2(5)
C28 C27 C32 C31 0.5(4)
N7B C27 C32 C31 -176.2(2)
C30 C31 C32 C27 -0.6(5)
C38 C33 C34 C35 2.0(4)
N10B C33 C34 C35 -179.9(3)
C33 C34 C35 C36 -0.2(5)
C34 C35 C36 C37 -1.1(5)
C35 C36 C37 C38 0.7(5)
C34 C33 C38 C37 -2.4(5)
N10B C33 C38 C37 179.4(3)
C36 C37 C38 C33 1.1(5)
N9B C26 N7B C10 -0.2(3)
N10B C26 N7B C10 -179.0(2)
N9B C26 N7B C27 -175.7(2)
N10B C26 N7B C27 5.4(4)
C9 C10 N7B C26 179.7(2)
C23 C10 N7B C26 -0.2(3)
C9 C10 N7B C27 -4.5(4)
C23 C10 N7B C27 175.6(2)
C28 C27 N7B C26 59.6(4)
C32 C27 N7B C26 -123.7(3)
C28 C27 N7B C10 -115.3(3)
C32 C27 N7B C10 61.4(3)
N10B C26 N9B C23 179.2(2)
N7B C26 N9B C23 0.5(3)
C24 C23 N9B C26 -179.4(3)
C10 C23 N9B C26 -0.6(3)
N9B C26 N10B C33 16.7(4)
N7B C26 N10B C33 -164.6(2)
C38 C33 N10B C26 -166.9(3)
C34 C33 N10B C26 15.0(4)
C44 C45 C40 C41 -1.6(16)
C39 C45 C40 C41 174.5(14)
C45 C40 C41 C42 3.5(18)
C40 C41 C42 C43 -1.6(18)
C41 C42 C43 C44 -2.3(19)
C42 C43 C44 C45 4.3(18)
C40 C45 C44 C43 -2.2(15)
C39 C45 C44 C43 -178.4(14)
C44B C45B C40B C41B 5(4)
C39B C45B C40B C41B -174(3)
C45B C40B C41B C42B 4(4)
C40B C41B C42B C43B -8(3)
C41B C42B C43B C44B 3(4)
C42B C43B C44B C45B 6(4)
C40B C45B C44B C43B -9(3)
C39B C45B C44B C43B 170(3)
C6' C1' C2' C3' 2.6(6)
C7' C1' C2' C3' -174.9(4)
C1' C2' C3' C4' -1.8(7)
C2' C3' C4' C5' 0.6(8)
C3' C4' C5' C6' -0.2(8)
C4' C5' C6' C1' 1.0(7)
C2' C1' C6' C5' -2.2(6)
C7' C1' C6' C5' 175.3(4)
